data_7159987
loop_
_publ_author_name
'Mamale, Ajay G.'
'Paul, Sayantan'
'Gonnade, Rajesh G.'
'Bhattacharya, Asish K.'

_publ_section_title
;
 1,6-Conjugate addition of <i>in situ</i> generated aryldiazenes to
 <i>p</i>-quinone methides.
;
_journal_issue 27
_journal_name_full 'Organic &amp; biomolecular chemistry'
_journal_page_first 5636
_journal_page_last 5645
_journal_paper_doi 10.1039/d4ob00618f
_journal_volume 22
_journal_year 2024
_chemical_formula_moiety 'C28 H33 N3 O4'
_chemical_formula_sum 'C28 H33 N3 O4'
_chemical_formula_weight 475.57
_space_group_crystal_system monoclinic
_space_group_IT_number 14
_space_group_name_Hall '-P 2ybc'
_space_group_name_H-M_alt 'P 1 21/c 1'
_atom_sites_solution_hydrogens mixed
_atom_sites_solution_primary direct
_atom_sites_solution_secondary 'difference Fourier'
_audit_creation_method SHELXL-2018/3
_audit_update_record
;
2023-08-17 deposited with the CCDC.	2024-06-14 downloaded from the CCDC.
;
_cell_angle_alpha 90
_cell_angle_beta 106.653(2)
_cell_angle_gamma 90
_cell_formula_units_Z 4
_cell_length_a 12.2116(9)
_cell_length_b 19.3030(17)
_cell_length_c 10.9565(9)
_cell_measurement_reflns_used 9942
_cell_measurement_temperature 100(2)
_cell_measurement_theta_max 26.74
_cell_measurement_theta_min 2.21
_cell_volume 2474.3(4)
_computing_cell_refinement 'SAINT (Bruker, 2016)'
_computing_data_collection 'APEX3 (Bruker, 2016)'
_computing_data_reduction 'SAINT (Bruker, 2016)'
_computing_molecular_graphics 'Bruker SHELXTL, Mercury 2020.20'
_computing_publication_material 'Bruker SHELXTL'
_computing_structure_refinement 'SHELXL-2018/3 (Sheldrick, 2018)'
_computing_structure_solution 'SHELXT 2014/5 (Sheldrick, 2014)'
_diffrn_ambient_temperature 100(2)
_diffrn_detector 'Photon II CPAD Area Detector'
_diffrn_detector_area_resol_mean 7.39
_diffrn_measured_fraction_theta_full 0.998
_diffrn_measured_fraction_theta_max 0.996
_diffrn_measurement_device '\k-geometry diffractometer'
_diffrn_measurement_device_type 'Bruker D8 VENTURE Kappa Duo PHOTON II CPAD'
_diffrn_measurement_method '\f and \w scans'
_diffrn_radiation_monochromator 'multilayer mirrors'
_diffrn_radiation_type MoK\a
_diffrn_radiation_wavelength 0.71073
_diffrn_reflns_av_R_equivalents 0.1164
_diffrn_reflns_av_unetI/netI 0.0417
_diffrn_reflns_Laue_measured_fraction_full 0.998
_diffrn_reflns_Laue_measured_fraction_max 0.996
_diffrn_reflns_limit_h_max 16
_diffrn_reflns_limit_h_min -16
_diffrn_reflns_limit_k_max 25
_diffrn_reflns_limit_k_min -25
_diffrn_reflns_limit_l_max 14
_diffrn_reflns_limit_l_min -14
_diffrn_reflns_number 134255
_diffrn_reflns_point_group_measured_fraction_full 0.998
_diffrn_reflns_point_group_measured_fraction_max 0.996
_diffrn_reflns_theta_full 25.242
_diffrn_reflns_theta_max 28.364
_diffrn_reflns_theta_min 2.736
_diffrn_source 'micro-focus sealed tube'
_diffrn_source_type 'Incoatech I\mS HB'
_exptl_absorpt_coefficient_mu 0.086
_exptl_absorpt_correction_T_max 0.2092
_exptl_absorpt_correction_T_min 0.1748
_exptl_absorpt_correction_type multi-scan
_exptl_absorpt_process_details 'SADABS (Bruker, 2016)'
_exptl_crystal_colour colourless
_exptl_crystal_density_diffrn 1.277
_exptl_crystal_description block
_exptl_crystal_F_000 1016
_exptl_crystal_size_max 0.130
_exptl_crystal_size_mid 0.120
_exptl_crystal_size_min 0.100
_refine_diff_density_max 0.256
_refine_diff_density_min -0.281
_refine_diff_density_rms 0.052
_refine_ls_extinction_method none
_refine_ls_goodness_of_fit_ref 1.030
_refine_ls_hydrogen_treatment mixed
_refine_ls_matrix_type full
_refine_ls_number_parameters 331
_refine_ls_number_reflns 6174
_refine_ls_number_restraints 0
_refine_ls_restrained_S_all 1.030
_refine_ls_R_factor_all 0.0827
_refine_ls_R_factor_gt 0.0450
_refine_ls_shift/su_max 0.000
_refine_ls_shift/su_mean 0.000
_refine_ls_structure_factor_coef Fsqd
_refine_ls_weighting_details 'w=1/[\s^2^(Fo^2^)+(0.0397P)^2^+1.3550P] where P=(Fo^2^+2Fc^2^)/3'
_refine_ls_weighting_scheme calc
_refine_ls_wR_factor_gt 0.0956
_refine_ls_wR_factor_ref 0.1151
_reflns_Friedel_coverage 0.000
_reflns_number_gt 4263
_reflns_number_total 6174
_reflns_threshold_expression 'I > 2\s(I)'
_cod_data_source_file d4ob00618f2.cif
_cod_data_source_block mo_aR_5L_0ma_a
_cod_depositor_comments
;
The following automatic conversions were performed:

data item '_atom_sites_solution_primary' value 'direct method' was
changed to 'direct'.

Automatic conversion script
Id: cif_fix_values 8170 2020-07-09 18:12:32Z antanas 

 Adding full bibliography for 7159985--7159987.cif.
;
_cod_original_sg_symbol_H-M 'P 21/c'
_cod_database_code 7159987
_shelx_shelxl_version_number 2018/3
_shelx_space_group_comment
;
The symmetry employed for this shelxl refinement is uniquely defined
by the following loop, which should always be used as a source of
symmetry information in preference to the above space-group names.
They are only intended as comments.
;
_shelx_estimated_absorpt_t_min 0.989
_shelx_estimated_absorpt_t_max 0.991

loop_
_space_group_symop_operation_xyz
'x, y, z'
'-x, y+1/2, -z+1/2'
'-x, -y, -z'
'x, -y-1/2, z-1/2'

loop_
_atom_site_label
_atom_site_type_symbol
_atom_site_fract_x
_atom_site_fract_y
_atom_site_fract_z
_atom_site_U_iso_or_equiv
_atom_site_adp_type
_atom_site_occupancy
_atom_site_site_symmetry_order
_atom_site_calc_flag
_atom_site_refinement_flags_posn
_atom_site_refinement_flags_adp
_atom_site_refinement_flags_occupancy
_atom_site_disorder_assembly
_atom_site_disorder_group
O1 O 0.72189(11) 0.36129(8) 1.09816(13) 0.0449(4) Uani 1 1 d . . . . .
H1 H -0.0919(19) 0.6722(13) 0.382(2) 0.052(7) Uiso 1 1 d . . . . .
O2 O 0.76156(10) 0.43091(7) 0.96300(13) 0.0340(3) Uani 1 1 d . . . . .
O3 O -0.06446(9) 0.63451(6) 0.35694(11) 0.0206(2) Uani 1 1 d . . . . .
O4 O 0.72274(9) 0.71627(6) 0.32081(11) 0.0254(3) Uani 1 1 d . . . . .
N1 N 0.45605(11) 0.55477(7) 0.64889(13) 0.0210(3) Uani 1 1 d . . . . .
N2 N 0.38281(11) 0.52443(7) 0.70629(13) 0.0230(3) Uani 1 1 d . . . . .
H2N H 0.3051(17) 0.5303(10) 0.6731(18) 0.032(5) Uiso 1 1 d . . . . .
N3 N 0.69304(12) 0.40105(8) 1.00721(14) 0.0273(3) Uani 1 1 d . . . . .
C1 C 0.41139(13) 0.59383(8) 0.55111(14) 0.0185(3) Uani 1 1 d . . . . .
C2 C 0.42231(13) 0.47547(8) 0.80089(15) 0.0207(3) Uani 1 1 d . . . . .
C3 C 0.53862(13) 0.46202(8) 0.85307(15) 0.0214(3) Uani 1 1 d . . . . .
H3 H 0.594316 0.485395 0.823074 0.026 Uiso 1 1 calc R U . . .
C4 C 0.57022(13) 0.41372(8) 0.94956(15) 0.0226(3) Uani 1 1 d . . . . .
C5 C 0.49343(15) 0.37719(9) 0.99629(16) 0.0267(4) Uani 1 1 d . . . . .
H5 H 0.518548 0.344059 1.062551 0.032 Uiso 1 1 calc R U . . .
C6 C 0.37851(15) 0.39096(9) 0.94241(17) 0.0282(4) Uani 1 1 d . . . . .
H6 H 0.323278 0.366760 0.971901 0.034 Uiso 1 1 calc R U . . .
C7 C 0.34291(14) 0.43936(9) 0.84642(16) 0.0252(4) Uani 1 1 d . . . . .
H7 H 0.263593 0.448211 0.810951 0.030 Uiso 1 1 calc R U . . .
C8 C 0.28566(13) 0.60626(8) 0.50076(14) 0.0181(3) Uani 1 1 d . . . . .
C9 C 0.23379(13) 0.66001(8) 0.54704(14) 0.0187(3) Uani 1 1 d . . . . .
H9 H 0.279455 0.689000 0.611938 0.022 Uiso 1 1 calc R U . . .
C10 C 0.11653(13) 0.67301(8) 0.50147(14) 0.0170(3) Uani 1 1 d . . . . .
C11 C 0.05206(12) 0.62751(8) 0.40790(14) 0.0165(3) Uani 1 1 d . . . . .
C12 C 0.10090(12) 0.57103(8) 0.36077(14) 0.0167(3) Uani 1 1 d . . . . .
C13 C 0.21873(13) 0.56291(8) 0.40794(14) 0.0180(3) Uani 1 1 d . . . . .
H13 H 0.254590 0.526452 0.375497 0.022 Uiso 1 1 calc R U . . .
C14 C 0.06404(13) 0.73493(8) 0.55363(14) 0.0181(3) Uani 1 1 d . . . . .
C15 C 0.15402(14) 0.77263(8) 0.66031(15) 0.0228(3) Uani 1 1 d . . . . .
H15A H 0.215290 0.789904 0.627023 0.034 Uiso 1 1 calc R U . . .
H15B H 0.186020 0.740378 0.730564 0.034 Uiso 1 1 calc R U . . .
H15C H 0.118062 0.811636 0.691308 0.034 Uiso 1 1 calc R U . . .
C16 C -0.03018(14) 0.71166(9) 0.61229(16) 0.0242(3) Uani 1 1 d . . . . .
H16A H -0.094013 0.691870 0.545656 0.036 Uiso 1 1 calc R U . . .
H16B H -0.057141 0.751633 0.650697 0.036 Uiso 1 1 calc R U . . .
H16C H 0.000554 0.676629 0.677922 0.036 Uiso 1 1 calc R U . . .
C17 C 0.01592(14) 0.78805(8) 0.44772(15) 0.0225(3) Uani 1 1 d . . . . .
H17A H 0.078164 0.806444 0.417271 0.034 Uiso 1 1 calc R U . . .
H17B H -0.020284 0.826039 0.481177 0.034 Uiso 1 1 calc R U . . .
H17C H -0.040869 0.765616 0.377035 0.034 Uiso 1 1 calc R U . . .
C18 C 0.02878(13) 0.51907(8) 0.26416(14) 0.0181(3) Uani 1 1 d . . . . .
C19 C -0.05568(13) 0.48233(8) 0.32316(15) 0.0213(3) Uani 1 1 d . . . . .
H19A H -0.105109 0.451497 0.259803 0.032 Uiso 1 1 calc R U . . .
H19B H -0.102627 0.516956 0.350192 0.032 Uiso 1 1 calc R U . . .
H19C H -0.013097 0.455142 0.397079 0.032 Uiso 1 1 calc R U . . .
C20 C -0.03392(14) 0.55518(8) 0.13828(15) 0.0212(3) Uani 1 1 d . . . . .
H20A H 0.022121 0.572587 0.097195 0.032 Uiso 1 1 calc R U . . .
H20B H -0.078982 0.593951 0.155802 0.032 Uiso 1 1 calc R U . . .
H20C H -0.084815 0.521985 0.081687 0.032 Uiso 1 1 calc R U . . .
C21 C 0.10295(14) 0.46206(8) 0.23003(15) 0.0223(3) Uani 1 1 d . . . . .
H21A H 0.053998 0.429658 0.169570 0.033 Uiso 1 1 calc R U . . .
H21B H 0.144115 0.437080 0.307457 0.033 Uiso 1 1 calc R U . . .
H21C H 0.158006 0.483110 0.191321 0.033 Uiso 1 1 calc R U . . .
C22 C 0.48966(13) 0.62561(8) 0.48665(15) 0.0190(3) Uani 1 1 d . . . . .
C23 C 0.45371(13) 0.67870(8) 0.39802(15) 0.0222(3) Uani 1 1 d . . . . .
H23 H 0.376499 0.693793 0.376998 0.027 Uiso 1 1 calc R U . . .
C24 C 0.52812(13) 0.71023(8) 0.33939(15) 0.0224(3) Uani 1 1 d . . . . .
H24 H 0.501944 0.746574 0.279690 0.027 Uiso 1 1 calc R U . . .
C25 C 0.64075(13) 0.68805(8) 0.36902(15) 0.0209(3) Uani 1 1 d . . . . .
C26 C 0.67668(13) 0.63278(8) 0.45356(15) 0.0221(3) Uani 1 1 d . . . . .
H26 H 0.752611 0.615817 0.470732 0.026 Uiso 1 1 calc R U . . .
C27 C 0.60293(13) 0.60295(8) 0.51178(15) 0.0208(3) Uani 1 1 d . . . . .
H27 H 0.629186 0.566138 0.570417 0.025 Uiso 1 1 calc R U . . .
C28 C 0.68853(15) 0.77262(9) 0.23313(17) 0.0295(4) Uani 1 1 d . . . . .
H28A H 0.754073 0.788284 0.205689 0.044 Uiso 1 1 calc R U . . .
H28B H 0.660709 0.810917 0.274889 0.044 Uiso 1 1 calc R U . . .
H28C H 0.627395 0.757217 0.158805 0.044 Uiso 1 1 calc R U . . .

loop_
_atom_site_aniso_label
_atom_site_aniso_U_11
_atom_site_aniso_U_22
_atom_site_aniso_U_33
_atom_site_aniso_U_23
_atom_site_aniso_U_13
_atom_site_aniso_U_12
O1 0.0353(7) 0.0553(9) 0.0415(8) 0.0252(7) 0.0070(6) 0.0157(7)
O2 0.0240(6) 0.0340(7) 0.0423(8) 0.0069(6) 0.0066(6) -0.0002(5)
O3 0.0147(5) 0.0217(6) 0.0241(6) -0.0039(5) 0.0032(4) 0.0017(4)
O4 0.0209(6) 0.0274(6) 0.0295(6) 0.0080(5) 0.0098(5) 0.0011(5)
N1 0.0186(6) 0.0221(7) 0.0221(7) 0.0009(5) 0.0053(5) -0.0007(5)
N2 0.0163(6) 0.0271(7) 0.0255(7) 0.0071(6) 0.0056(6) 0.0011(6)
N3 0.0270(7) 0.0262(8) 0.0264(8) 0.0026(6) 0.0042(6) 0.0053(6)
C1 0.0164(7) 0.0174(7) 0.0205(8) -0.0018(6) 0.0034(6) 0.0008(6)
C2 0.0216(8) 0.0199(8) 0.0198(8) -0.0003(6) 0.0046(6) 0.0000(6)
C3 0.0209(8) 0.0212(8) 0.0215(8) -0.0005(6) 0.0052(6) -0.0008(6)
C4 0.0210(8) 0.0222(8) 0.0227(8) -0.0006(6) 0.0031(6) 0.0023(6)
C5 0.0312(9) 0.0242(8) 0.0242(8) 0.0042(7) 0.0068(7) 0.0015(7)
C6 0.0275(9) 0.0295(9) 0.0294(9) 0.0029(7) 0.0110(7) -0.0051(7)
C7 0.0205(8) 0.0289(9) 0.0261(8) 0.0015(7) 0.0063(7) -0.0011(7)
C8 0.0168(7) 0.0185(7) 0.0191(7) 0.0015(6) 0.0054(6) -0.0002(6)
C9 0.0189(7) 0.0188(7) 0.0175(7) -0.0001(6) 0.0038(6) -0.0028(6)
C10 0.0189(7) 0.0160(7) 0.0172(7) 0.0014(6) 0.0072(6) 0.0001(6)
C11 0.0136(7) 0.0180(7) 0.0179(7) 0.0032(6) 0.0044(6) 0.0002(6)
C12 0.0183(7) 0.0155(7) 0.0162(7) 0.0023(6) 0.0048(6) -0.0003(6)
C13 0.0183(7) 0.0165(7) 0.0195(7) 0.0006(6) 0.0056(6) 0.0019(6)
C14 0.0199(7) 0.0178(7) 0.0164(7) -0.0001(6) 0.0048(6) 0.0016(6)
C15 0.0262(8) 0.0199(8) 0.0209(8) -0.0028(6) 0.0045(6) 0.0019(6)
C16 0.0265(8) 0.0275(9) 0.0215(8) -0.0017(7) 0.0113(7) 0.0004(7)
C17 0.0275(8) 0.0187(8) 0.0206(8) -0.0002(6) 0.0061(7) 0.0022(6)
C18 0.0190(7) 0.0169(7) 0.0173(7) -0.0001(6) 0.0035(6) -0.0014(6)
C19 0.0239(8) 0.0192(8) 0.0203(8) 0.0006(6) 0.0055(6) -0.0037(6)
C20 0.0252(8) 0.0201(8) 0.0174(7) 0.0002(6) 0.0044(6) -0.0018(6)
C21 0.0266(8) 0.0184(8) 0.0213(8) -0.0025(6) 0.0059(7) -0.0011(6)
C22 0.0168(7) 0.0191(7) 0.0199(7) -0.0021(6) 0.0036(6) 0.0003(6)
C23 0.0171(7) 0.0236(8) 0.0245(8) 0.0006(7) 0.0037(6) 0.0025(6)
C24 0.0220(8) 0.0219(8) 0.0236(8) 0.0025(7) 0.0070(7) 0.0032(6)
C25 0.0201(8) 0.0210(8) 0.0219(8) -0.0015(6) 0.0065(6) -0.0012(6)
C26 0.0170(7) 0.0227(8) 0.0255(8) -0.0011(7) 0.0045(6) 0.0019(6)
C27 0.0195(8) 0.0183(8) 0.0233(8) 0.0008(6) 0.0038(6) 0.0016(6)
C28 0.0278(9) 0.0301(9) 0.0321(9) 0.0095(8) 0.0112(7) 0.0011(7)

loop_
_atom_type_symbol
_atom_type_description
_atom_type_scat_dispersion_real
_atom_type_scat_dispersion_imag
_atom_type_scat_source
C C 0.0033 0.0016 'International Tables Vol C Tables 4.2.6.8 and 6.1.1.4'
H H 0.0000 0.0000 'International Tables Vol C Tables 4.2.6.8 and 6.1.1.4'
N N 0.0061 0.0033 'International Tables Vol C Tables 4.2.6.8 and 6.1.1.4'
O O 0.0106 0.0060 'International Tables Vol C Tables 4.2.6.8 and 6.1.1.4'

loop_
_geom_angle_atom_site_label_1
_geom_angle_atom_site_label_2
_geom_angle_atom_site_label_3
_geom_angle
_geom_angle_site_symmetry_1
_geom_angle_site_symmetry_3
_geom_angle_publ_flag
C11 O3 H1 113.5(15) . . ?
C25 O4 C28 117.08(12) . . ?
C1 N1 N2 117.06(13) . . ?
N1 N2 C2 120.32(13) . . ?
N1 N2 H2N 120.2(12) . . ?
C2 N2 H2N 118.6(12) . . ?
O2 N3 O1 123.10(14) . . ?
O2 N3 C4 118.68(14) . . ?
O1 N3 C4 118.22(14) . . ?
N1 C1 C22 117.45(13) . . ?
N1 C1 C8 122.89(14) . . ?
C22 C1 C8 119.65(13) . . ?
N2 C2 C3 121.99(14) . . ?
N2 C2 C7 118.66(14) . . ?
C3 C2 C7 119.34(15) . . ?
C4 C3 C2 117.93(15) . . ?
C4 C3 H3 121.0 . . ?
C2 C3 H3 121.0 . . ?
C3 C4 C5 123.91(15) . . ?
C3 C4 N3 117.93(14) . . ?
C5 C4 N3 118.16(14) . . ?
C6 C5 C4 117.15(16) . . ?
C6 C5 H5 121.4 . . ?
C4 C5 H5 121.4 . . ?
C7 C6 C5 120.97(16) . . ?
C7 C6 H6 119.5 . . ?
C5 C6 H6 119.5 . . ?
C6 C7 C2 120.68(15) . . ?
C6 C7 H7 119.7 . . ?
C2 C7 H7 119.7 . . ?
C9 C8 C13 119.00(14) . . ?
C9 C8 C1 120.94(14) . . ?
C13 C8 C1 120.05(13) . . ?
C8 C9 C10 122.20(14) . . ?
C8 C9 H9 118.9 . . ?
C10 C9 H9 118.9 . . ?
C9 C10 C11 116.77(13) . . ?
C9 C10 C14 119.95(13) . . ?
C11 C10 C14 123.29(13) . . ?
O3 C11 C10 122.09(13) . . ?
O3 C11 C12 115.05(13) . . ?
C10 C11 C12 122.86(13) . . ?
C13 C12 C11 116.87(13) . . ?
C13 C12 C18 120.61(13) . . ?
C11 C12 C18 122.50(13) . . ?
C8 C13 C12 122.24(14) . . ?
C8 C13 H13 118.9 . . ?
C12 C13 H13 118.9 . . ?
C17 C14 C16 109.96(13) . . ?
C17 C14 C15 107.09(13) . . ?
C16 C14 C15 106.13(13) . . ?
C17 C14 C10 110.35(12) . . ?
C16 C14 C10 111.66(13) . . ?
C15 C14 C10 111.48(12) . . ?
C14 C15 H15A 109.5 . . ?
C14 C15 H15B 109.5 . . ?
H15A C15 H15B 109.5 . . ?
C14 C15 H15C 109.5 . . ?
H15A C15 H15C 109.5 . . ?
H15B C15 H15C 109.5 . . ?
C14 C16 H16A 109.5 . . ?
C14 C16 H16B 109.5 . . ?
H16A C16 H16B 109.5 . . ?
C14 C16 H16C 109.5 . . ?
H16A C16 H16C 109.5 . . ?
H16B C16 H16C 109.5 . . ?
C14 C17 H17A 109.5 . . ?
C14 C17 H17B 109.5 . . ?
H17A C17 H17B 109.5 . . ?
C14 C17 H17C 109.5 . . ?
H17A C17 H17C 109.5 . . ?
H17B C17 H17C 109.5 . . ?
C21 C18 C19 106.54(12) . . ?
C21 C18 C12 111.89(12) . . ?
C19 C18 C12 109.38(12) . . ?
C21 C18 C20 106.41(12) . . ?
C19 C18 C20 111.35(12) . . ?
C12 C18 C20 111.16(12) . . ?
C18 C19 H19A 109.5 . . ?
C18 C19 H19B 109.5 . . ?
H19A C19 H19B 109.5 . . ?
C18 C19 H19C 109.5 . . ?
H19A C19 H19C 109.5 . . ?
H19B C19 H19C 109.5 . . ?
C18 C20 H20A 109.5 . . ?
C18 C20 H20B 109.5 . . ?
H20A C20 H20B 109.5 . . ?
C18 C20 H20C 109.5 . . ?
H20A C20 H20C 109.5 . . ?
H20B C20 H20C 109.5 . . ?
C18 C21 H21A 109.5 . . ?
C18 C21 H21B 109.5 . . ?
H21A C21 H21B 109.5 . . ?
C18 C21 H21C 109.5 . . ?
H21A C21 H21C 109.5 . . ?
H21B C21 H21C 109.5 . . ?
C23 C22 C27 117.57(14) . . ?
C23 C22 C1 121.44(14) . . ?
C27 C22 C1 120.99(14) . . ?
C22 C23 C24 121.69(14) . . ?
C22 C23 H23 119.2 . . ?
C24 C23 H23 119.2 . . ?
C25 C24 C23 119.40(15) . . ?
C25 C24 H24 120.3 . . ?
C23 C24 H24 120.3 . . ?
O4 C25 C24 124.85(15) . . ?
O4 C25 C26 115.66(13) . . ?
C24 C25 C26 119.49(15) . . ?
C27 C26 C25 120.36(14) . . ?
C27 C26 H26 119.8 . . ?
C25 C26 H26 119.8 . . ?
C26 C27 C22 121.39(15) . . ?
C26 C27 H27 119.3 . . ?
C22 C27 H27 119.3 . . ?
O4 C28 H28A 109.5 . . ?
O4 C28 H28B 109.5 . . ?
H28A C28 H28B 109.5 . . ?
O4 C28 H28C 109.5 . . ?
H28A C28 H28C 109.5 . . ?
H28B C28 H28C 109.5 . . ?

loop_
_geom_bond_atom_site_label_1
_geom_bond_atom_site_label_2
_geom_bond_distance
_geom_bond_site_symmetry_2
_geom_bond_publ_flag
O1 N3 1.2268(18) . ?
O2 N3 1.2245(18) . ?
O3 C11 1.3782(17) . ?
O3 H1 0.88(2) . ?
O4 C25 1.3715(19) . ?
O4 C28 1.432(2) . ?
N1 C1 1.296(2) . ?
N1 N2 1.3641(18) . ?
N2 C2 1.383(2) . ?
N2 H2N 0.92(2) . ?
N3 C4 1.472(2) . ?
C1 C22 1.475(2) . ?
C1 C8 1.495(2) . ?
C2 C3 1.395(2) . ?
C2 C7 1.397(2) . ?
C3 C4 1.379(2) . ?
C3 H3 0.9500 . ?
C4 C5 1.383(2) . ?
C5 C6 1.383(2) . ?
C5 H5 0.9500 . ?
C6 C7 1.381(2) . ?
C6 H6 0.9500 . ?
C7 H7 0.9500 . ?
C8 C9 1.385(2) . ?
C8 C13 1.388(2) . ?
C9 C10 1.397(2) . ?
C9 H9 0.9500 . ?
C10 C11 1.407(2) . ?
C10 C14 1.541(2) . ?
C11 C12 1.410(2) . ?
C12 C13 1.391(2) . ?
C12 C18 1.539(2) . ?
C13 H13 0.9500 . ?
C14 C17 1.534(2) . ?
C14 C16 1.537(2) . ?
C14 C15 1.539(2) . ?
C15 H15A 0.9800 . ?
C15 H15B 0.9800 . ?
C15 H15C 0.9800 . ?
C16 H16A 0.9800 . ?
C16 H16B 0.9800 . ?
C16 H16C 0.9800 . ?
C17 H17A 0.9800 . ?
C17 H17B 0.9800 . ?
C17 H17C 0.9800 . ?
C18 C21 1.538(2) . ?
C18 C19 1.538(2) . ?
C18 C20 1.539(2) . ?
C19 H19A 0.9800 . ?
C19 H19B 0.9800 . ?
C19 H19C 0.9800 . ?
C20 H20A 0.9800 . ?
C20 H20B 0.9800 . ?
C20 H20C 0.9800 . ?
C21 H21A 0.9800 . ?
C21 H21B 0.9800 . ?
C21 H21C 0.9800 . ?
C22 C23 1.393(2) . ?
C22 C27 1.401(2) . ?
C23 C24 1.394(2) . ?
C23 H23 0.9500 . ?
C24 C25 1.387(2) . ?
C24 H24 0.9500 . ?
C25 C26 1.398(2) . ?
C26 C27 1.371(2) . ?
C26 H26 0.9500 . ?
C27 H27 0.9500 . ?
C28 H28A 0.9800 . ?
C28 H28B 0.9800 . ?
C28 H28C 0.9800 . ?

loop_
_geom_hbond_atom_site_label_D
_geom_hbond_atom_site_label_H
_geom_hbond_atom_site_label_A
_geom_hbond_distance_DH
_geom_hbond_distance_HA
_geom_hbond_distance_DA
_geom_hbond_angle_DHA
_geom_hbond_site_symmetry_A
_geom_hbond_publ_flag
O3 H1 O4 0.88(2) 2.33(2) 2.9683(15) 129.8(19) 1_455 yes

loop_
_geom_torsion_atom_site_label_1
_geom_torsion_atom_site_label_2
_geom_torsion_atom_site_label_3
_geom_torsion_atom_site_label_4
_geom_torsion
_geom_torsion_site_symmetry_1
_geom_torsion_site_symmetry_2
_geom_torsion_site_symmetry_3
_geom_torsion_site_symmetry_4
_geom_torsion_publ_flag
C1 N1 N2 C2 171.98(14) . . . . ?
N2 N1 C1 C22 -178.66(13) . . . . ?
N2 N1 C1 C8 0.0(2) . . . . ?
N1 N2 C2 C3 8.8(2) . . . . ?
N1 N2 C2 C7 -172.21(15) . . . . ?
N2 C2 C3 C4 178.16(15) . . . . ?
C7 C2 C3 C4 -0.8(2) . . . . ?
C2 C3 C4 C5 1.0(3) . . . . ?
C2 C3 C4 N3 -178.21(14) . . . . ?
O2 N3 C4 C3 -3.8(2) . . . . ?
O1 N3 C4 C3 175.66(16) . . . . ?
O2 N3 C4 C5 176.95(15) . . . . ?
O1 N3 C4 C5 -3.6(2) . . . . ?
C3 C4 C5 C6 -0.4(3) . . . . ?
N3 C4 C5 C6 178.73(15) . . . . ?
C4 C5 C6 C7 -0.2(3) . . . . ?
C5 C6 C7 C2 0.3(3) . . . . ?
N2 C2 C7 C6 -178.79(16) . . . . ?
C3 C2 C7 C6 0.2(2) . . . . ?
N1 C1 C8 C9 88.59(19) . . . . ?
C22 C1 C8 C9 -92.81(18) . . . . ?
N1 C1 C8 C13 -90.24(19) . . . . ?
C22 C1 C8 C13 88.36(18) . . . . ?
C13 C8 C9 C10 -1.4(2) . . . . ?
C1 C8 C9 C10 179.77(14) . . . . ?
C8 C9 C10 C11 1.7(2) . . . . ?
C8 C9 C10 C14 -178.14(14) . . . . ?
C9 C10 C11 O3 179.13(13) . . . . ?
C14 C10 C11 O3 -1.1(2) . . . . ?
C9 C10 C11 C12 0.2(2) . . . . ?
C14 C10 C11 C12 179.97(14) . . . . ?
O3 C11 C12 C13 178.77(13) . . . . ?
C10 C11 C12 C13 -2.2(2) . . . . ?
O3 C11 C12 C18 -2.7(2) . . . . ?
C10 C11 C12 C18 176.37(14) . . . . ?
C9 C8 C13 C12 -0.8(2) . . . . ?
C1 C8 C13 C12 178.03(14) . . . . ?
C11 C12 C13 C8 2.5(2) . . . . ?
C18 C12 C13 C8 -176.06(14) . . . . ?
C9 C10 C14 C17 115.36(15) . . . . ?
C11 C10 C14 C17 -64.45(18) . . . . ?
C9 C10 C14 C16 -122.02(15) . . . . ?
C11 C10 C14 C16 58.16(19) . . . . ?
C9 C10 C14 C15 -3.51(19) . . . . ?
C11 C10 C14 C15 176.68(14) . . . . ?
C13 C12 C18 C21 -0.74(19) . . . . ?
C11 C12 C18 C21 -179.24(13) . . . . ?
C13 C12 C18 C19 117.07(15) . . . . ?
C11 C12 C18 C19 -61.43(18) . . . . ?
C13 C12 C18 C20 -119.56(15) . . . . ?
C11 C12 C18 C20 61.94(18) . . . . ?
N1 C1 C22 C23 -166.98(15) . . . . ?
C8 C1 C22 C23 14.3(2) . . . . ?
N1 C1 C22 C27 13.6(2) . . . . ?
C8 C1 C22 C27 -165.12(14) . . . . ?
C27 C22 C23 C24 -2.3(2) . . . . ?
C1 C22 C23 C24 178.21(15) . . . . ?
C22 C23 C24 C25 0.5(2) . . . . ?
C28 O4 C25 C24 -0.2(2) . . . . ?
C28 O4 C25 C26 179.52(14) . . . . ?
C23 C24 C25 O4 -177.92(15) . . . . ?
C23 C24 C25 C26 2.3(2) . . . . ?
O4 C25 C26 C27 176.96(14) . . . . ?
C24 C25 C26 C27 -3.3(2) . . . . ?
C25 C26 C27 C22 1.4(2) . . . . ?
C23 C22 C27 C26 1.4(2) . . . . ?
C1 C22 C27 C26 -179.15(15) . . . . ?
